data_2234232
loop_
_publ_author_name
'Asiri, Abdullah M.'
'Faidallah, Hassan M.'
'Alamry, Khalid A.'
'Ng, Seik Weng'
'Tiekink, Edward R. T.'

_publ_section_title
;
 2-(4-Sulfamoylphenyl)hydrazin-1-ium chloride
;
_journal_coeditor_code HB6680
_journal_issue 4
_journal_name_full 'Acta Crystallographica Section E'
_journal_page_first o1140
_journal_paper_doi 10.1107/S1600536812011452
_journal_volume 68
_journal_year 2012
_chemical_formula_iupac 'C6 H10 N3 O2 S +, Cl -'
_chemical_formula_moiety 'C6 H10 N3 O2 S +, Cl -'
_chemical_formula_sum 'C6 H10 Cl N3 O2 S'
_chemical_formula_weight 223.68
_chemical_name_systematic
;
2-(4-Sulfamoylphenyl)hydrazin-1-ium chloride
;
_space_group_IT_number 14
_symmetry_cell_setting monoclinic
_symmetry_space_group_name_Hall '-P 2ybc'
_symmetry_space_group_name_H-M 'P 1 21/c 1'
_atom_sites_solution_hydrogens geom
_atom_sites_solution_primary direct
_atom_sites_solution_secondary difmap
_audit_creation_method SHELXL-97
_cell_angle_alpha 90.00
_cell_angle_beta 107.647(9)
_cell_angle_gamma 90.00
_cell_formula_units_Z 4
_cell_length_a 10.2203(8)
_cell_length_b 9.8883(7)
_cell_length_c 9.1948(8)
_cell_measurement_reflns_used 2194
_cell_measurement_temperature 100(2)
_cell_measurement_theta_max 27.47
_cell_measurement_theta_min 2.32
_cell_volume 885.51(13)
_computing_cell_refinement 'CrysAlis PRO (Agilent, 2011)'
_computing_data_collection 'CrysAlis PRO (Agilent, 2011)'
_computing_data_reduction 'CrysAlis PRO (Agilent, 2011)'
_computing_molecular_graphics 'ORTEP-3 (Farrugia, 1997) and DIAMOND (Brandenburg, 2006)'
_computing_publication_material 'publCIF (Westrip, 2010)'
_computing_structure_refinement 'SHELXL97 (Sheldrick, 2008)'
_computing_structure_solution 'SHELXS97 (Sheldrick, 2008)'
_diffrn_ambient_temperature 100(2)
_diffrn_detector_area_resol_mean 10.4041
_diffrn_measured_fraction_theta_full 0.993
_diffrn_measured_fraction_theta_max 0.993
_diffrn_measurement_device_type 'Agilent SuperNova Dual diffractometer with an Atlas detector'
_diffrn_measurement_method '\w scan'
_diffrn_radiation_monochromator Mirror
_diffrn_radiation_source 'SuperNova (Mo) X-ray Source'
_diffrn_radiation_type MoK\a
_diffrn_radiation_wavelength 0.71073
_diffrn_reflns_av_R_equivalents 0.0239
_diffrn_reflns_av_sigmaI/netI 0.0414
_diffrn_reflns_limit_h_max 7
_diffrn_reflns_limit_h_min -13
_diffrn_reflns_limit_k_max 12
_diffrn_reflns_limit_k_min -12
_diffrn_reflns_limit_l_max 11
_diffrn_reflns_limit_l_min -9
_diffrn_reflns_number 3570
_diffrn_reflns_theta_full 27.53
_diffrn_reflns_theta_max 27.53
_diffrn_reflns_theta_min 2.94
_diffrn_standards_decay_% 0
_diffrn_standards_interval_count 0
_diffrn_standards_interval_time 0
_diffrn_standards_number 0
_exptl_absorpt_coefficient_mu 0.636
_exptl_absorpt_correction_T_max 0.8571
_exptl_absorpt_correction_T_min 0.8080
_exptl_absorpt_correction_type multi-scan
_exptl_absorpt_process_details '(CrysAlis PRO; Agilent, 2011)'
_exptl_crystal_colour light-brown
_exptl_crystal_density_diffrn 1.678
_exptl_crystal_density_method 'not measured'
_exptl_crystal_description irregular
_exptl_crystal_F_000 464
_exptl_crystal_size_max 0.35
_exptl_crystal_size_mid 0.30
_exptl_crystal_size_min 0.25
_refine_diff_density_max 0.387
_refine_diff_density_min -0.431
_refine_ls_extinction_method none
_refine_ls_goodness_of_fit_ref 1.031
_refine_ls_hydrogen_treatment mixed
_refine_ls_matrix_type full
_refine_ls_number_parameters 142
_refine_ls_number_reflns 2026
_refine_ls_number_restraints 6
_refine_ls_restrained_S_all 1.029
_refine_ls_R_factor_all 0.0383
_refine_ls_R_factor_gt 0.0314
_refine_ls_shift/su_max 0.000
_refine_ls_shift/su_mean 0.000
_refine_ls_structure_factor_coef Fsqd
_refine_ls_weighting_details 'calc w=1/[\s^2^(Fo^2^)+(0.0404P)^2^+0.3504P] where P=(Fo^2^+2Fc^2^)/3'
_refine_ls_weighting_scheme calc
_refine_ls_wR_factor_gt 0.0784
_refine_ls_wR_factor_ref 0.0841
_reflns_number_gt 1767
_reflns_number_total 2026
_reflns_threshold_expression I>2\s(I)
_cod_data_source_file hb6680.cif
_cod_data_source_block I
_cod_original_cell_volume 885.51(12)
_cod_original_sg_symbol_H-M 'P 21/c'
_cod_database_code 2234232
_cod_database_fobs_code 2234232

loop_
_symmetry_equiv_pos_as_xyz
'x, y, z'
'-x, y+1/2, -z+1/2'
'-x, -y, -z'
'x, -y-1/2, z-1/2'

loop_
_atom_site_type_symbol
_atom_site_label
_atom_site_fract_x
_atom_site_fract_y
_atom_site_fract_z
_atom_site_U_iso_or_equiv
_atom_site_adp_type
_atom_site_calc_flag
_atom_site_refinement_flags
_atom_site_occupancy
_atom_site_symmetry_multiplicity
Cl Cl1 0.86073(5) -0.03338(4) 0.61107(5) 0.01345(14) Uani d . 1 1
S S1 0.21204(4) 0.40936(4) 0.48750(5) 0.00899(13) Uani d . 1 1
O O1 0.17687(13) 0.36536(13) 0.33148(14) 0.0118(3) Uani d . 1 1
N N3 0.13229(16) 0.31234(16) 0.57265(18) 0.0114(3) Uani d D 1 1
N N1 0.89021(16) 0.26661(17) 0.72569(19) 0.0124(3) Uani d D 1 1
N N2 0.80635(16) 0.32732(16) 0.80730(17) 0.0119(3) Uani d D 1 1
O O2 0.18027(13) 0.54566(12) 0.51886(15) 0.0129(3) Uani d . 1 1
C C1 0.38970(18) 0.38531(18) 0.5743(2) 0.0095(4) Uani d . 1 1
C C2 0.46066(19) 0.28593(18) 0.5230(2) 0.0112(4) Uani d . 1 1
H H2A 0.4148 0.2318 0.4374 0.013 Uiso calc R 1 1
C C3 0.59980(19) 0.26604(18) 0.5979(2) 0.0108(4) Uani d . 1 1
H H3A 0.6489 0.1979 0.5635 0.013 Uiso calc R 1 1
C C4 0.66731(18) 0.34606(18) 0.7235(2) 0.0094(4) Uani d . 1 1
C C5 0.59489(19) 0.44578(18) 0.7736(2) 0.0119(4) Uani d . 1 1
H H5A 0.6405 0.5005 0.8588 0.014 Uiso calc R 1 1
C C6 0.45657(19) 0.46530(18) 0.6994(2) 0.0118(4) Uani d . 1 1
H H6A 0.4073 0.5333 0.7338 0.014 Uiso calc R 1 1
H H1 0.874(2) 0.1789(11) 0.710(3) 0.021(6) Uiso d D 1 1
H H2 0.879(2) 0.302(2) 0.6347(16) 0.027(7) Uiso d D 1 1
H H3 0.9755(12) 0.284(2) 0.779(2) 0.030(7) Uiso d D 1 1
H H4 0.842(2) 0.4043(16) 0.851(3) 0.032(7) Uiso d D 1 1
H H5 0.145(3) 0.339(2) 0.6667(14) 0.029(7) Uiso d D 1 1
H H6 0.148(2) 0.2263(11) 0.564(3) 0.024(6) Uiso d D 1 1

loop_
_atom_site_aniso_label
_atom_site_aniso_U_11
_atom_site_aniso_U_22
_atom_site_aniso_U_33
_atom_site_aniso_U_12
_atom_site_aniso_U_13
_atom_site_aniso_U_23
Cl1 0.0161(2) 0.0110(2) 0.0118(2) 0.00202(17) 0.00197(18) 0.00096(16)
S1 0.0077(2) 0.0090(2) 0.0098(2) 0.00040(16) 0.00203(17) 0.00041(16)
O1 0.0122(6) 0.0137(6) 0.0087(6) -0.0005(5) 0.0018(5) 0.0004(5)
N3 0.0117(8) 0.0114(8) 0.0114(8) -0.0016(6) 0.0041(6) -0.0003(6)
N1 0.0074(8) 0.0142(8) 0.0154(8) 0.0007(6) 0.0030(7) -0.0008(7)
N2 0.0094(7) 0.0115(7) 0.0133(8) 0.0004(6) 0.0014(6) -0.0020(6)
O2 0.0119(6) 0.0097(6) 0.0163(7) 0.0020(5) 0.0029(5) 0.0001(5)
C1 0.0077(8) 0.0104(8) 0.0105(9) -0.0006(7) 0.0028(7) 0.0019(7)
C2 0.0110(8) 0.0108(8) 0.0112(9) -0.0022(7) 0.0025(7) -0.0017(7)
C3 0.0105(8) 0.0094(8) 0.0135(9) 0.0011(7) 0.0052(7) 0.0002(7)
C4 0.0077(8) 0.0096(8) 0.0104(8) 0.0002(7) 0.0020(7) 0.0043(7)
C5 0.0136(9) 0.0104(8) 0.0106(9) -0.0011(7) 0.0020(7) -0.0020(7)
C6 0.0122(9) 0.0111(9) 0.0125(9) 0.0009(7) 0.0044(7) -0.0008(7)

loop_
_atom_type_symbol
_atom_type_description
_atom_type_scat_dispersion_real
_atom_type_scat_dispersion_imag
_atom_type_scat_source
C C 0.0033 0.0016 'International Tables Vol C Tables 4.2.6.8 and 6.1.1.4'
H H 0.0000 0.0000 'International Tables Vol C Tables 4.2.6.8 and 6.1.1.4'
N N 0.0061 0.0033 'International Tables Vol C Tables 4.2.6.8 and 6.1.1.4'
O O 0.0106 0.0060 'International Tables Vol C Tables 4.2.6.8 and 6.1.1.4'
S S 0.1246 0.1234 'International Tables Vol C Tables 4.2.6.8 and 6.1.1.4'
Cl Cl 0.1484 0.1585 'International Tables Vol C Tables 4.2.6.8 and 6.1.1.4'

loop_
_geom_angle_atom_site_label_1
_geom_angle_atom_site_label_2
_geom_angle_atom_site_label_3
_geom_angle
O2 S1 O1 118.78(8)
O2 S1 N3 106.47(8)
O1 S1 N3 107.17(8)
O2 S1 C1 107.46(8)
O1 S1 C1 108.83(8)
N3 S1 C1 107.66(8)
S1 N3 H5 110.8(16)
S1 N3 H6 113.8(16)
H5 N3 H6 114(2)
N2 N1 H1 112.5(15)
N2 N1 H2 113.9(15)
H1 N1 H2 106(2)
N2 N1 H3 106.2(16)
H1 N1 H3 113(2)
H2 N1 H3 106(2)
C4 N2 N1 115.70(14)
C4 N2 H4 110.0(16)
N1 N2 H4 111.8(17)
C2 C1 C6 120.49(16)
C2 C1 S1 120.96(14)
C6 C1 S1 118.52(14)
C1 C2 C3 119.51(16)
C1 C2 H2A 120.2
C3 C2 H2A 120.2
C2 C3 C4 120.19(17)
C2 C3 H3A 119.9
C4 C3 H3A 119.9
C5 C4 C3 119.70(16)
C5 C4 N2 117.49(16)
C3 C4 N2 122.76(16)
C6 C5 C4 120.12(17)
C6 C5 H5A 119.9
C4 C5 H5A 119.9
C5 C6 C1 120.00(17)
C5 C6 H6A 120.0
C1 C6 H6A 120.0

loop_
_geom_bond_atom_site_label_1
_geom_bond_atom_site_label_2
_geom_bond_distance
S1 O2 1.4358(13)
S1 O1 1.4366(13)
S1 N3 1.6076(16)
S1 C1 1.7640(18)
N3 H5 0.876(10)
N3 H6 0.873(10)
N1 N2 1.431(2)
N1 H1 0.886(10)
N1 H2 0.883(10)
N1 H3 0.877(10)
N2 C4 1.408(2)
N2 H4 0.887(10)
C1 C2 1.386(3)
C1 C6 1.392(3)
C2 C3 1.393(3)
C2 H2A 0.9500
C3 C4 1.397(3)
C3 H3A 0.9500
C4 C5 1.392(3)
C5 C6 1.384(3)
C5 H5A 0.9500
C6 H6A 0.9500

loop_
_geom_hbond_atom_site_label_D
_geom_hbond_atom_site_label_H
_geom_hbond_atom_site_label_A
_geom_hbond_site_symmetry_A
_geom_hbond_distance_DH
_geom_hbond_distance_HA
_geom_hbond_distance_DA
_geom_hbond_angle_DHA
N1 H1 Cl1 . 0.887(12) 2.275(14) 3.1319(17) 162(2)
N1 H2 O2 3_666 0.882(15) 2.028(18) 2.835(2) 151.8(18)
N1 H3 Cl1 2_756 0.878(15) 2.461(18) 3.2136(18) 144.1(16)
N1 H3 O1 4_666 0.878(15) 2.459(16) 3.083(2) 128.5(16)
N2 H4 Cl1 4_566 0.886(19) 2.67(2) 3.3647(16) 136.6(19)
N3 H5 Cl1 2_656 0.875(14) 2.417(17) 3.2656(17) 163(2)
N3 H6 Cl1 3_656 0.874(12) 2.480(19) 3.2467(17) 147(2)

loop_
_geom_torsion_atom_site_label_1
_geom_torsion_atom_site_label_2
_geom_torsion_atom_site_label_3
_geom_torsion_atom_site_label_4
_geom_torsion
O2 S1 C1 C2 -156.96(14)
O1 S1 C1 C2 -27.13(17)
N3 S1 C1 C2 88.71(16)
O2 S1 C1 C6 25.25(17)
O1 S1 C1 C6 155.08(14)
N3 S1 C1 C6 -89.07(16)
C6 C1 C2 C3 0.3(3)
S1 C1 C2 C3 -177.48(14)
C1 C2 C3 C4 -0.2(3)
C2 C3 C4 C5 0.0(3)
C2 C3 C4 N2 177.52(17)
N1 N2 C4 C5 -156.52(16)
N1 N2 C4 C3 25.9(2)
C3 C4 C5 C6 0.1(3)
N2 C4 C5 C6 -177.47(17)
C4 C5 C6 C1 -0.1(3)
C2 C1 C6 C5 -0.1(3)
S1 C1 C6 C5 177.71(14)

loop_
_cod_related_entry_id
_cod_related_entry_database
_cod_related_entry_code
1 ChemSpider 2018185
